data_4066026
loop_
_publ_author_name
'Tomson, Neil C.'
'Arnold, John'
'Bergman, Robert G.'

_publ_section_title
;
 Synthesis, Characterization, and Reactions of Isolable
 (\b-Diketiminato)Nb(III) Imido Complexes.
;
_journal_issue 21
_journal_name_full Organometallics
_journal_page_first 5010
_journal_page_last 5025
_journal_paper_doi 10.1021/om1002528
_journal_volume 29
_journal_year 2010
_chemical_formula_moiety 'C47 H66 N5 Nb'
_chemical_formula_sum 'C47 H66 N5 Nb'
_chemical_formula_weight 793.96
_chemical_name_systematic
; 
 ? 
;
_space_group_IT_number 14
_symmetry_cell_setting monoclinic
_symmetry_space_group_name_Hall '-P 2yn'
_symmetry_space_group_name_H-M 'P 1 21/n 1'
_atom_sites_solution_hydrogens geom
_atom_sites_solution_primary direct
_atom_sites_solution_secondary difmap
_audit_creation_method SHELXL-97
_cell_angle_alpha 90.00
_cell_angle_beta 96.922(3)
_cell_angle_gamma 90.00
_cell_formula_units_Z 4
_cell_length_a 12.471(3)
_cell_length_b 17.964(4)
_cell_length_c 19.609(4)
_cell_measurement_reflns_used 1996
_cell_measurement_temperature 137(2)
_cell_measurement_theta_max 38.215
_cell_measurement_theta_min 4.535
_cell_volume 4361.0(17)
_computing_cell_refinement 'Bruker SAINT v7.07'
_computing_data_collection 'Bruker SMART v5.631'
_computing_data_reduction 'Bruker SAINT v7.07'
_computing_molecular_graphics 'Bruker-AXS XP v.6'
_computing_publication_material 'Bruker-AXS XP v.6'
_computing_structure_refinement 'SHELXL-97 (Sheldrick, 2008)'
_computing_structure_solution 'SHELXS-97 (Sheldrick, 2008)'
_diffrn_ambient_temperature 137(2)
_diffrn_measured_fraction_theta_full 1.000
_diffrn_measured_fraction_theta_max 1.000
_diffrn_measurement_device_type 'Bruker APEX'
_diffrn_measurement_method '\w scans'
_diffrn_radiation_monochromator graphite
_diffrn_radiation_source 'fine-focus sealed tube'
_diffrn_radiation_type MoK\a
_diffrn_radiation_wavelength 0.71073
_diffrn_reflns_av_R_equivalents 0.0487
_diffrn_reflns_av_sigmaI/netI 0.0572
_diffrn_reflns_limit_h_max 12
_diffrn_reflns_limit_h_min -12
_diffrn_reflns_limit_k_max 14
_diffrn_reflns_limit_k_min -17
_diffrn_reflns_limit_l_max 19
_diffrn_reflns_limit_l_min -19
_diffrn_reflns_number 14628
_diffrn_reflns_theta_full 20.60
_diffrn_reflns_theta_max 20.60
_diffrn_reflns_theta_min 1.54
_exptl_absorpt_coefficient_mu 0.313
_exptl_absorpt_correction_T_max 1
_exptl_absorpt_correction_T_min 0.874393
_exptl_absorpt_correction_type empirical
_exptl_absorpt_process_details 'Blessing, 1995'
_exptl_crystal_colour yellow
_exptl_crystal_density_diffrn 1.209
_exptl_crystal_density_method 'not measured'
_exptl_crystal_description block
_exptl_crystal_F_000 1696
_exptl_crystal_size_max 0.20
_exptl_crystal_size_mid 0.17
_exptl_crystal_size_min 0.10
_refine_diff_density_max 0.306
_refine_diff_density_min -0.226
_refine_diff_density_rms 0.049
_refine_ls_extinction_method none
_refine_ls_goodness_of_fit_ref 1.114
_refine_ls_hydrogen_treatment constr
_refine_ls_matrix_type full
_refine_ls_number_parameters 478
_refine_ls_number_reflns 4437
_refine_ls_number_restraints 0
_refine_ls_restrained_S_all 1.114
_refine_ls_R_factor_all 0.0551
_refine_ls_R_factor_gt 0.0356
_refine_ls_shift/su_max 0.001
_refine_ls_shift/su_mean 0.000
_refine_ls_structure_factor_coef Fsqd
_refine_ls_weighting_details 'calc w=1/[\s^2^(Fo^2^)+(0.0400P)^2^+0.0000P] where P=(Fo^2^+2Fc^2^)/3'
_refine_ls_weighting_scheme calc
_refine_ls_wR_factor_gt 0.0832
_refine_ls_wR_factor_ref 0.0894
_reflns_number_gt 3409
_reflns_number_total 4437
_reflns_threshold_expression >2sigma(I)
_cod_data_source_file om1002528_si_001.cif
_cod_data_source_block (BDI)pyNb(NtBu)(NMes)
_cod_original_cell_volume 4361.3(15)
_cod_original_sg_symbol_H-M 'P 2(1)/n'
_cod_database_code 4066026

loop_
_symmetry_equiv_pos_as_xyz
'x, y, z'
'-x+1/2, y+1/2, -z+1/2'
'-x, -y, -z'
'x-1/2, -y-1/2, z-1/2'

loop_
_atom_site_label
_atom_site_type_symbol
_atom_site_fract_x
_atom_site_fract_y
_atom_site_fract_z
_atom_site_U_iso_or_equiv
_atom_site_adp_type
_atom_site_occupancy
_atom_site_symmetry_multiplicity
_atom_site_calc_flag
_atom_site_refinement_flags
Nb1 Nb 1.29571(3) 0.22967(2) 1.444576(17) 0.02453(16) Uani 1 1 d .
N1 N 1.1984(3) 0.21428(18) 1.37103(15) 0.0332(9) Uani 1 1 d .
N2 N 1.2847(2) 0.16897(18) 1.51746(16) 0.0312(9) Uani 1 1 d .
N3 N 1.2260(3) 0.33266(18) 1.48229(15) 0.0264(8) Uani 1 1 d .
N4 N 1.4493(2) 0.30059(18) 1.45459(15) 0.0275(8) Uani 1 1 d .
N5 N 1.4001(2) 0.14451(19) 1.39325(16) 0.0279(8) Uani 1 1 d .
C1 C 1.1200(3) 0.1820(3) 1.3172(2) 0.0389(12) Uani 1 1 d .
C2 C 1.1372(4) 0.0985(3) 1.3121(2) 0.0693(16) Uani 1 1 d .
H2A H 1.1289 0.0756 1.3554 0.104 Uiso 1 1 calc R
H2B H 1.2087 0.0890 1.3007 0.104 Uiso 1 1 calc R
H2C H 1.0850 0.0782 1.2771 0.104 Uiso 1 1 calc R
C3 C 1.1345(4) 0.2159(3) 1.2478(2) 0.0745(18) Uani 1 1 d .
H3A H 1.1223 0.2686 1.2492 0.112 Uiso 1 1 calc R
H3B H 1.0836 0.1939 1.2129 0.112 Uiso 1 1 calc R
H3C H 1.2066 0.2066 1.2375 0.112 Uiso 1 1 calc R
C4 C 1.0062(4) 0.1972(3) 1.3350(2) 0.0663(16) Uani 1 1 d .
H4A H 0.9978 0.1749 1.3785 0.099 Uiso 1 1 calc R
H4B H 0.9543 0.1764 1.3001 0.099 Uiso 1 1 calc R
H4C H 0.9951 0.2500 1.3376 0.099 Uiso 1 1 calc R
C5 C 1.2649(3) 0.1222(2) 1.5713(2) 0.0262(10) Uani 1 1 d .
C6 C 1.2046(3) 0.0558(2) 1.5601(2) 0.0320(11) Uani 1 1 d .
C7 C 1.1871(4) 0.0114(3) 1.6155(3) 0.0463(13) Uani 1 1 d .
H7A H 1.1473 -0.0322 1.6076 0.056 Uiso 1 1 calc R
C8 C 1.2272(4) 0.0301(3) 1.6826(2) 0.0451(13) Uani 1 1 d .
C9 C 1.2836(3) 0.0956(3) 1.6926(2) 0.0425(12) Uani 1 1 d .
H9A H 1.3085 0.1098 1.7373 0.051 Uiso 1 1 calc R
C10 C 1.3054(3) 0.1416(2) 1.6389(2) 0.0330(11) Uani 1 1 d .
C11 C 1.1561(3) 0.0356(2) 1.4887(2) 0.0464(13) Uani 1 1 d .
H11A H 1.1184 -0.0109 1.4898 0.070 Uiso 1 1 calc R
H11B H 1.2124 0.0310 1.4596 0.070 Uiso 1 1 calc R
H11C H 1.1064 0.0738 1.4710 0.070 Uiso 1 1 calc R
C12 C 1.2106(4) -0.0208(3) 1.7421(2) 0.0787(18) Uani 1 1 d .
H12A H 1.2433 0.0010 1.7843 0.118 Uiso 1 1 calc R
H12B H 1.2434 -0.0682 1.7356 0.118 Uiso 1 1 calc R
H12C H 1.1347 -0.0274 1.7442 0.118 Uiso 1 1 calc R
C13 C 1.3679(4) 0.2127(3) 1.6527(2) 0.0564(14) Uani 1 1 d .
H13A H 1.4307 0.2118 1.6288 0.085 Uiso 1 1 calc R
H13B H 1.3898 0.2176 1.7011 0.085 Uiso 1 1 calc R
H13C H 1.3231 0.2542 1.6369 0.085 Uiso 1 1 calc R
C14 C 1.1122(3) 0.3482(2) 1.46293(19) 0.0287(11) Uani 1 1 d .
C15 C 1.0333(3) 0.3130(2) 1.4961(2) 0.0356(11) Uani 1 1 d .
C16 C 0.9251(4) 0.3282(3) 1.4743(2) 0.0467(13) Uani 1 1 d .
H16A H 0.8719 0.3048 1.4959 0.056 Uiso 1 1 calc R
C17 C 0.8957(4) 0.3769(3) 1.4216(3) 0.0516(14) Uani 1 1 d .
H17A H 0.8230 0.3859 1.4073 0.062 Uiso 1 1 calc R
C18 C 0.9737(4) 0.4121(3) 1.3902(2) 0.0488(13) Uani 1 1 d .
H18A H 0.9531 0.4454 1.3547 0.059 Uiso 1 1 calc R
C19 C 1.0827(4) 0.3995(2) 1.4099(2) 0.0389(12) Uani 1 1 d .
C20 C 1.0617(3) 0.2603(3) 1.5567(2) 0.0455(13) Uani 1 1 d .
H20A H 1.1382 0.2471 1.5583 0.055 Uiso 1 1 calc R
C21 C 1.0457(5) 0.2981(3) 1.6251(2) 0.0824(19) Uani 1 1 d .
H21A H 1.0873 0.3432 1.6299 0.124 Uiso 1 1 calc R
H21B H 1.0691 0.2652 1.6624 0.124 Uiso 1 1 calc R
H21C H 0.9706 0.3097 1.6255 0.124 Uiso 1 1 calc R
C22 C 0.9963(4) 0.1888(3) 1.5500(2) 0.0591(14) Uani 1 1 d .
H22A H 1.0070 0.1644 1.5078 0.089 Uiso 1 1 calc R
H22B H 0.9211 0.2003 1.5499 0.089 Uiso 1 1 calc R
H22C H 1.0196 0.1566 1.5880 0.089 Uiso 1 1 calc R
C23 C 1.1659(4) 0.4427(3) 1.3748(2) 0.0495(13) Uani 1 1 d .
H23A H 1.2379 0.4285 1.3966 0.059 Uiso 1 1 calc R
C24 C 1.1532(5) 0.5271(3) 1.3833(3) 0.0778(17) Uani 1 1 d .
H24A H 1.1610 0.5393 1.4313 0.117 Uiso 1 1 calc R
H24B H 1.0830 0.5422 1.3624 0.117 Uiso 1 1 calc R
H24C H 1.2077 0.5525 1.3615 0.117 Uiso 1 1 calc R
C25 C 1.1585(4) 0.4227(3) 1.2985(2) 0.0701(17) Uani 1 1 d .
H25A H 1.1676 0.3700 1.2936 0.105 Uiso 1 1 calc R
H25B H 1.2141 0.4484 1.2781 0.105 Uiso 1 1 calc R
H25C H 1.0891 0.4372 1.2758 0.105 Uiso 1 1 calc R
C26 C 1.2195(3) 0.4403(2) 1.5611(2) 0.0456(13) Uani 1 1 d .
H26A H 1.1430 0.4339 1.5497 0.068 Uiso 1 1 calc R
H26B H 1.2402 0.4885 1.5461 0.068 Uiso 1 1 calc R
H26C H 1.2379 0.4362 1.6099 0.068 Uiso 1 1 calc R
C27 C 1.2787(3) 0.3806(2) 1.52555(19) 0.0307(11) Uani 1 1 d .
C28 C 1.3916(3) 0.3849(2) 1.53812(19) 0.0311(11) Uani 1 1 d .
H28A H 1.4187 0.4113 1.5773 0.037 Uiso 1 1 calc R
C29 C 1.4689(3) 0.3552(2) 1.5002(2) 0.0319(11) Uani 1 1 d .
C30 C 1.5777(3) 0.3951(2) 1.5110(2) 0.0463(13) Uani 1 1 d .
H30A H 1.6267 0.3720 1.4833 0.069 Uiso 1 1 calc R
H30B H 1.6067 0.3922 1.5586 0.069 Uiso 1 1 calc R
H30C H 1.5680 0.4464 1.4980 0.069 Uiso 1 1 calc R
C31 C 1.5373(3) 0.2832(2) 1.4149(2) 0.0324(11) Uani 1 1 d .
C32 C 1.6178(3) 0.2318(2) 1.4413(2) 0.0334(11) Uani 1 1 d .
C33 C 1.7010(3) 0.2184(3) 1.4008(2) 0.0426(12) Uani 1 1 d .
H33A H 1.7560 0.1854 1.4165 0.051 Uiso 1 1 calc R
C34 C 1.7031(4) 0.2527(3) 1.3387(2) 0.0534(15) Uani 1 1 d .
H34A H 1.7601 0.2433 1.3135 0.064 Uiso 1 1 calc R
C35 C 1.6235(4) 0.3002(3) 1.3133(2) 0.0456(13) Uani 1 1 d .
H35A H 1.6267 0.3226 1.2709 0.055 Uiso 1 1 calc R
C36 C 1.5371(3) 0.3158(2) 1.3498(2) 0.0350(11) Uani 1 1 d .
C37 C 1.6131(3) 0.1912(2) 1.5081(2) 0.0381(11) Uani 1 1 d .
H37A H 1.5370 0.1795 1.5112 0.046 Uiso 1 1 calc R
C38 C 1.6550(4) 0.2341(3) 1.5727(2) 0.0541(13) Uani 1 1 d .
H38A H 1.6178 0.2809 1.5732 0.081 Uiso 1 1 calc R
H38B H 1.7310 0.2430 1.5733 0.081 Uiso 1 1 calc R
H38C H 1.6427 0.2056 1.6125 0.081 Uiso 1 1 calc R
C39 C 1.6747(3) 0.1175(3) 1.5121(2) 0.0550(14) Uani 1 1 d .
H39A H 1.6509 0.0880 1.4724 0.082 Uiso 1 1 calc R
H39B H 1.6612 0.0912 1.5528 0.082 Uiso 1 1 calc R
H39C H 1.7506 0.1272 1.5137 0.082 Uiso 1 1 calc R
C40 C 1.4468(4) 0.3661(2) 1.3198(2) 0.0440(13) Uani 1 1 d .
H40A H 1.3806 0.3481 1.3366 0.053 Uiso 1 1 calc R
C41 C 1.4613(4) 0.4471(3) 1.3428(2) 0.0688(16) Uani 1 1 d .
H41A H 1.4730 0.4492 1.3921 0.103 Uiso 1 1 calc R
H41B H 1.3976 0.4749 1.3266 0.103 Uiso 1 1 calc R
H41C H 1.5224 0.4681 1.3243 0.103 Uiso 1 1 calc R
C42 C 1.4274(4) 0.3632(3) 1.2409(2) 0.0661(15) Uani 1 1 d .
H42A H 1.4174 0.3125 1.2262 0.099 Uiso 1 1 calc R
H42B H 1.4886 0.3839 1.2223 0.099 Uiso 1 1 calc R
H42C H 1.3640 0.3915 1.2250 0.099 Uiso 1 1 calc R
C43 C 1.4254(3) 0.1563(2) 1.3298(2) 0.0359(11) Uani 1 1 d .
H43A H 1.4034 0.2009 1.3083 0.043 Uiso 1 1 calc R
C44 C 1.4810(3) 0.1076(3) 1.2946(2) 0.0462(13) Uani 1 1 d .
H44A H 1.4981 0.1191 1.2510 0.055 Uiso 1 1 calc R
C45 C 1.5113(3) 0.0408(3) 1.3252(3) 0.0530(14) Uani 1 1 d .
H45A H 1.5495 0.0061 1.3023 0.064 Uiso 1 1 calc R
C46 C 1.4848(3) 0.0257(3) 1.3894(3) 0.0466(13) Uani 1 1 d .
H46A H 1.5044 -0.0192 1.4110 0.056 Uiso 1 1 calc R
C47 C 1.4283(3) 0.0786(3) 1.4215(2) 0.0358(11) Uani 1 1 d .
H47A H 1.4090 0.0679 1.4648 0.043 Uiso 1 1 calc R

loop_
_atom_site_aniso_label
_atom_site_aniso_U_11
_atom_site_aniso_U_22
_atom_site_aniso_U_33
_atom_site_aniso_U_23
_atom_site_aniso_U_13
_atom_site_aniso_U_12
Nb1 0.0277(2) 0.0225(3) 0.0234(2) -0.0010(2) 0.00359(16) 0.00210(19)
N1 0.037(2) 0.033(2) 0.0285(19) -0.0095(17) -0.0009(17) 0.0111(17)
N2 0.036(2) 0.026(2) 0.032(2) 0.0022(18) 0.0087(17) 0.0034(16)
N3 0.030(2) 0.024(2) 0.0252(19) -0.0036(17) 0.0032(17) 0.0037(17)
N4 0.031(2) 0.025(2) 0.0282(19) -0.0032(18) 0.0112(17) -0.0032(16)
N5 0.025(2) 0.028(3) 0.030(2) -0.0038(18) 0.0024(17) 0.0008(16)
C1 0.035(3) 0.046(3) 0.034(3) -0.008(2) -0.004(2) 0.008(2)
C2 0.079(4) 0.057(4) 0.063(4) -0.021(3) -0.027(3) 0.010(3)
C3 0.078(4) 0.104(5) 0.038(3) 0.004(3) -0.012(3) -0.013(3)
C4 0.045(3) 0.089(4) 0.061(3) -0.027(3) -0.008(3) 0.003(3)
C5 0.029(3) 0.022(3) 0.029(3) 0.001(2) 0.007(2) 0.012(2)
C6 0.033(3) 0.032(3) 0.032(3) 0.000(3) 0.005(2) 0.007(2)
C7 0.044(3) 0.032(3) 0.066(4) 0.012(3) 0.020(3) -0.001(2)
C8 0.045(3) 0.049(4) 0.044(3) 0.014(3) 0.018(3) 0.012(3)
C9 0.042(3) 0.056(4) 0.029(3) 0.005(3) 0.006(2) 0.015(3)
C10 0.034(3) 0.034(3) 0.032(3) 0.000(2) 0.008(2) 0.005(2)
C11 0.048(3) 0.031(3) 0.062(3) -0.001(3) 0.011(3) 0.004(2)
C12 0.087(4) 0.087(5) 0.066(4) 0.049(3) 0.028(3) 0.008(3)
C13 0.067(4) 0.058(4) 0.042(3) -0.005(3) -0.001(3) -0.008(3)
C14 0.032(3) 0.027(3) 0.028(2) -0.007(2) 0.007(2) 0.008(2)
C15 0.035(3) 0.034(3) 0.038(3) -0.007(2) 0.006(2) 0.013(2)
C16 0.033(3) 0.048(4) 0.058(3) -0.010(3) 0.004(3) 0.010(2)
C17 0.039(3) 0.048(4) 0.063(3) -0.016(3) -0.010(3) 0.021(3)
C18 0.055(4) 0.041(3) 0.048(3) -0.002(3) -0.006(3) 0.020(3)
C19 0.049(3) 0.031(3) 0.035(3) -0.008(2) -0.004(3) 0.010(2)
C20 0.032(3) 0.055(3) 0.052(3) 0.007(3) 0.014(2) 0.008(3)
C21 0.131(6) 0.069(4) 0.049(3) 0.006(3) 0.013(3) -0.020(4)
C22 0.074(4) 0.042(4) 0.062(3) 0.004(3) 0.012(3) 0.007(3)
C23 0.059(3) 0.046(4) 0.043(3) 0.012(3) 0.004(3) 0.018(3)
C24 0.107(5) 0.047(4) 0.081(4) 0.006(3) 0.018(4) 0.001(3)
C25 0.091(4) 0.068(4) 0.053(3) 0.006(3) 0.017(3) 0.019(3)
C26 0.052(3) 0.034(3) 0.051(3) -0.016(3) 0.010(3) 0.005(2)
C27 0.046(3) 0.022(3) 0.024(2) 0.004(2) 0.006(2) 0.004(2)
C28 0.036(3) 0.030(3) 0.026(2) -0.008(2) 0.002(2) -0.001(2)
C29 0.038(3) 0.029(3) 0.029(2) 0.003(2) 0.006(2) -0.003(2)
C30 0.043(3) 0.043(3) 0.054(3) -0.011(3) 0.011(2) -0.015(2)
C31 0.032(3) 0.026(3) 0.041(3) -0.005(2) 0.009(2) -0.010(2)
C32 0.028(3) 0.030(3) 0.042(3) -0.009(2) 0.006(2) -0.005(2)
C33 0.028(3) 0.050(3) 0.049(3) -0.011(3) 0.004(2) 0.004(2)
C34 0.042(3) 0.073(4) 0.048(3) -0.014(3) 0.017(3) -0.006(3)
C35 0.049(3) 0.052(3) 0.039(3) -0.004(3) 0.017(3) -0.010(3)
C36 0.043(3) 0.027(3) 0.036(3) -0.004(2) 0.013(2) -0.006(2)
C37 0.027(3) 0.044(3) 0.043(3) -0.004(3) 0.002(2) 0.003(2)
C38 0.054(3) 0.060(4) 0.048(3) 0.000(3) 0.005(3) 0.006(3)
C39 0.041(3) 0.057(4) 0.066(3) 0.004(3) 0.002(3) 0.010(3)
C40 0.063(3) 0.037(3) 0.036(3) 0.007(2) 0.022(3) -0.001(3)
C41 0.107(5) 0.035(4) 0.065(4) 0.001(3) 0.013(3) 0.007(3)
C42 0.080(4) 0.067(4) 0.051(3) 0.007(3) 0.009(3) 0.017(3)
C43 0.039(3) 0.036(3) 0.032(3) -0.010(2) 0.003(2) -0.003(2)
C44 0.044(3) 0.051(4) 0.045(3) -0.020(3) 0.015(3) -0.002(3)
C45 0.033(3) 0.058(4) 0.069(4) -0.038(3) 0.009(3) 0.007(3)
C46 0.040(3) 0.031(3) 0.066(4) -0.013(3) -0.003(3) 0.014(2)
C47 0.034(3) 0.031(3) 0.041(3) -0.001(3) 0.000(2) -0.001(2)

loop_
_atom_type_symbol
_atom_type_description
_atom_type_scat_dispersion_real
_atom_type_scat_dispersion_imag
_atom_type_scat_source
C C 0.0033 0.0016 'International Tables Vol C Tables 4.2.6.8 and 6.1.1.4'
H H 0.0000 0.0000 'International Tables Vol C Tables 4.2.6.8 and 6.1.1.4'
N N 0.0061 0.0033 'International Tables Vol C Tables 4.2.6.8 and 6.1.1.4'
Nb Nb -2.0727 0.6215 'International Tables Vol C Tables 4.2.6.8 and 6.1.1.4'

loop_
_geom_angle_atom_site_label_1
_geom_angle_atom_site_label_2
_geom_angle_atom_site_label_3
_geom_angle
N1 Nb1 N2 115.64(15)
N1 Nb1 N3 98.22(13)
N2 Nb1 N3 99.75(12)
N1 Nb1 N4 129.35(13)
N2 Nb1 N4 114.11(13)
N3 Nb1 N4 82.19(12)
N1 Nb1 N5 84.84(12)
N2 Nb1 N5 92.58(13)
N3 Nb1 N5 164.39(12)
N4 Nb1 N5 84.06(11)
C1 N1 Nb1 165.4(3)
C5 N2 Nb1 174.1(3)
C27 N3 C14 115.9(3)
C27 N3 Nb1 125.0(3)
C14 N3 Nb1 119.0(2)
C29 N4 C31 115.4(3)
C29 N4 Nb1 123.5(2)
C31 N4 Nb1 120.8(2)
C47 N5 C43 116.5(4)
C47 N5 Nb1 122.6(3)
C43 N5 Nb1 120.5(3)
N1 C1 C2 110.5(3)
N1 C1 C3 110.2(4)
C2 C1 C3 107.7(4)
N1 C1 C4 108.7(3)
C2 C1 C4 109.5(4)
C3 C1 C4 110.3(4)
C1 C2 H2A 109.5
C1 C2 H2B 109.5
H2A C2 H2B 109.5
C1 C2 H2C 109.5
H2A C2 H2C 109.5
H2B C2 H2C 109.5
C1 C3 H3A 109.5
C1 C3 H3B 109.5
H3A C3 H3B 109.5
C1 C3 H3C 109.5
H3A C3 H3C 109.5
H3B C3 H3C 109.5
C1 C4 H4A 109.5
C1 C4 H4B 109.5
H4A C4 H4B 109.5
C1 C4 H4C 109.5
H4A C4 H4C 109.5
H4B C4 H4C 109.5
N2 C5 C10 119.3(4)
N2 C5 C6 122.1(4)
C10 C5 C6 118.6(4)
C7 C6 C5 119.7(4)
C7 C6 C11 120.5(4)
C5 C6 C11 119.7(4)
C6 C7 C8 122.0(4)
C6 C7 H7A 119.0
C8 C7 H7A 119.0
C9 C8 C7 117.5(4)
C9 C8 C12 121.5(5)
C7 C8 C12 121.0(5)
C8 C9 C10 123.1(4)
C8 C9 H9A 118.5
C10 C9 H9A 118.5
C9 C10 C5 119.1(4)
C9 C10 C13 120.9(4)
C5 C10 C13 120.0(4)
C6 C11 H11A 109.5
C6 C11 H11B 109.5
H11A C11 H11B 109.5
C6 C11 H11C 109.5
H11A C11 H11C 109.5
H11B C11 H11C 109.5
C8 C12 H12A 109.5
C8 C12 H12B 109.5
H12A C12 H12B 109.5
C8 C12 H12C 109.5
H12A C12 H12C 109.5
H12B C12 H12C 109.5
C10 C13 H13A 109.5
C10 C13 H13B 109.5
H13A C13 H13B 109.5
C10 C13 H13C 109.5
H13A C13 H13C 109.5
H13B C13 H13C 109.5
C15 C14 C19 120.4(4)
C15 C14 N3 120.9(4)
C19 C14 N3 118.7(4)
C16 C15 C14 118.7(4)
C16 C15 C20 119.1(4)
C14 C15 C20 122.2(4)
C17 C16 C15 121.3(4)
C17 C16 H16A 119.4
C15 C16 H16A 119.4
C16 C17 C18 119.6(4)
C16 C17 H17A 120.2
C18 C17 H17A 120.2
C17 C18 C19 121.7(4)
C17 C18 H18A 119.2
C19 C18 H18A 119.2
C18 C19 C14 118.3(4)
C18 C19 C23 119.2(4)
C14 C19 C23 122.4(4)
C22 C20 C15 112.6(4)
C22 C20 C21 109.0(4)
C15 C20 C21 111.2(4)
C22 C20 H20A 108.0
C15 C20 H20A 108.0
C21 C20 H20A 108.0
C20 C21 H21A 109.5
C20 C21 H21B 109.5
H21A C21 H21B 109.5
C20 C21 H21C 109.5
H21A C21 H21C 109.5
H21B C21 H21C 109.5
C20 C22 H22A 109.5
C20 C22 H22B 109.5
H22A C22 H22B 109.5
C20 C22 H22C 109.5
H22A C22 H22C 109.5
H22B C22 H22C 109.5
C19 C23 C25 111.0(4)
C19 C23 C24 111.7(4)
C25 C23 C24 110.0(4)
C19 C23 H23A 108.0
C25 C23 H23A 108.0
C24 C23 H23A 108.0
C23 C24 H24A 109.5
C23 C24 H24B 109.5
H24A C24 H24B 109.5
C23 C24 H24C 109.5
H24A C24 H24C 109.5
H24B C24 H24C 109.5
C23 C25 H25A 109.5
C23 C25 H25B 109.5
H25A C25 H25B 109.5
C23 C25 H25C 109.5
H25A C25 H25C 109.5
H25B C25 H25C 109.5
C27 C26 H26A 109.5
C27 C26 H26B 109.5
H26A C26 H26B 109.5
C27 C26 H26C 109.5
H26A C26 H26C 109.5
H26B C26 H26C 109.5
N3 C27 C28 123.9(4)
N3 C27 C26 121.4(4)
C28 C27 C26 114.5(4)
C29 C28 C27 129.1(4)
C29 C28 H28A 115.5
C27 C28 H28A 115.5
N4 C29 C28 123.9(4)
N4 C29 C30 121.9(4)
C28 C29 C30 114.0(4)
C29 C30 H30A 109.5
C29 C30 H30B 109.5
H30A C30 H30B 109.5
C29 C30 H30C 109.5
H30A C30 H30C 109.5
H30B C30 H30C 109.5
C36 C31 C32 121.9(4)
C36 C31 N4 118.6(4)
C32 C31 N4 119.5(4)
C33 C32 C31 116.5(4)
C33 C32 C37 121.2(4)
C31 C32 C37 122.2(4)
C34 C33 C32 121.5(4)
C34 C33 H33A 119.3
C32 C33 H33A 119.3
C35 C34 C33 121.2(4)
C35 C34 H34A 119.4
C33 C34 H34A 119.4
C34 C35 C36 121.0(4)
C34 C35 H35A 119.5
C36 C35 H35A 119.5
C35 C36 C31 117.8(4)
C35 C36 C40 120.5(4)
C31 C36 C40 121.6(4)
C32 C37 C39 113.1(4)
C32 C37 C38 115.7(4)
C39 C37 C38 106.0(4)
C32 C37 H37A 107.2
C39 C37 H37A 107.2
C38 C37 H37A 107.2
C37 C38 H38A 109.5
C37 C38 H38B 109.5
H38A C38 H38B 109.5
C37 C38 H38C 109.5
H38A C38 H38C 109.5
H38B C38 H38C 109.5
C37 C39 H39A 109.5
C37 C39 H39B 109.5
H39A C39 H39B 109.5
C37 C39 H39C 109.5
H39A C39 H39C 109.5
H39B C39 H39C 109.5
C36 C40 C41 113.6(4)
C36 C40 C42 113.1(4)
C41 C40 C42 109.2(4)
C36 C40 H40A 106.9
C41 C40 H40A 106.9
C42 C40 H40A 106.9
C40 C41 H41A 109.5
C40 C41 H41B 109.5
H41A C41 H41B 109.5
C40 C41 H41C 109.5
H41A C41 H41C 109.5
H41B C41 H41C 109.5
C40 C42 H42A 109.5
C40 C42 H42B 109.5
H42A C42 H42B 109.5
C40 C42 H42C 109.5
H42A C42 H42C 109.5
H42B C42 H42C 109.5
N5 C43 C44 124.3(4)
N5 C43 H43A 117.8
C44 C43 H43A 117.8
C43 C44 C45 118.2(4)
C43 C44 H44A 120.9
C45 C44 H44A 120.9
C44 C45 C46 119.4(4)
C44 C45 H45A 120.3
C46 C45 H45A 120.3
C45 C46 C47 118.5(5)
C45 C46 H46A 120.8
C47 C46 H46A 120.8
N5 C47 C46 123.1(4)
N5 C47 H47A 118.5
C46 C47 H47A 118.5

loop_
_geom_bond_atom_site_label_1
_geom_bond_atom_site_label_2
_geom_bond_distance
Nb1 N1 1.791(3)
Nb1 N2 1.816(3)
Nb1 N3 2.209(3)
Nb1 N4 2.289(3)
Nb1 N5 2.316(3)
N1 C1 1.468(5)
N2 C5 1.394(5)
N3 C27 1.326(5)
N3 C14 1.452(5)
N4 C29 1.331(5)
N4 C31 1.454(5)
N5 C47 1.337(5)
N5 C43 1.338(5)
C1 C2 1.521(6)
C1 C3 1.521(6)
C1 C4 1.527(6)
C2 H2A 0.9600
C2 H2B 0.9600
C2 H2C 0.9600
C3 H3A 0.9600
C3 H3B 0.9600
C3 H3C 0.9600
C4 H4A 0.9600
C4 H4B 0.9600
C4 H4C 0.9600
C5 C10 1.405(5)
C5 C6 1.413(6)
C6 C7 1.386(6)
C6 C11 1.502(5)
C7 C8 1.391(6)
C7 H7A 0.9300
C8 C9 1.373(6)
C8 C12 1.516(6)
C9 C10 1.390(6)
C9 H9A 0.9300
C10 C13 1.504(6)
C11 H11A 0.9600
C11 H11B 0.9600
C11 H11C 0.9600
C12 H12A 0.9600
C12 H12B 0.9600
C12 H12C 0.9600
C13 H13A 0.9600
C13 H13B 0.9600
C13 H13C 0.9600
C14 C15 1.395(5)
C14 C19 1.404(5)
C15 C16 1.392(6)
C15 C20 1.527(6)
C16 C17 1.370(6)
C16 H16A 0.9300
C17 C18 1.368(6)
C17 H17A 0.9300
C18 C19 1.386(6)
C18 H18A 0.9300
C19 C23 1.524(6)
C20 C22 1.519(6)
C20 C21 1.537(6)
C20 H20A 0.9800
C21 H21A 0.9600
C21 H21B 0.9600
C21 H21C 0.9600
C22 H22A 0.9600
C22 H22B 0.9600
C22 H22C 0.9600
C23 C25 1.532(6)
C23 C24 1.536(6)
C23 H23A 0.9800
C24 H24A 0.9600
C24 H24B 0.9600
C24 H24C 0.9600
C25 H25A 0.9600
C25 H25B 0.9600
C25 H25C 0.9600
C26 C27 1.518(5)
C26 H26A 0.9600
C26 H26B 0.9600
C26 H26C 0.9600
C27 C28 1.402(5)
C28 C29 1.392(5)
C28 H28A 0.9300
C29 C30 1.526(5)
C30 H30A 0.9600
C30 H30B 0.9600
C30 H30C 0.9600
C31 C36 1.404(5)
C31 C32 1.415(6)
C32 C33 1.401(5)
C32 C37 1.507(6)
C33 C34 1.367(6)
C33 H33A 0.9300
C34 C35 1.358(6)
C34 H34A 0.9300
C35 C36 1.391(6)
C35 H35A 0.9300
C36 C40 1.508(6)
C37 C39 1.527(6)
C37 C38 1.521(6)
C37 H37A 0.9800
C38 H38A 0.9600
C38 H38B 0.9600
C38 H38C 0.9600
C39 H39A 0.9600
C39 H39B 0.9600
C39 H39C 0.9600
C40 C41 1.528(6)
C40 C42 1.537(6)
C40 H40A 0.9800
C41 H41A 0.9600
C41 H41B 0.9600
C41 H41C 0.9600
C42 H42A 0.9600
C42 H42B 0.9600
C42 H42C 0.9600
C43 C44 1.355(6)
C43 H43A 0.9300
C44 C45 1.375(6)
C44 H44A 0.9300
C45 C46 1.368(6)
C45 H45A 0.9300
C46 C47 1.379(6)
C46 H46A 0.9300
C47 H47A 0.9300

loop_
_geom_torsion_atom_site_label_1
_geom_torsion_atom_site_label_2
_geom_torsion_atom_site_label_3
_geom_torsion_atom_site_label_4
_geom_torsion
N2 Nb1 N1 C1 -30.5(11)
N3 Nb1 N1 C1 -135.5(11)
N4 Nb1 N1 C1 137.9(10)
N5 Nb1 N1 C1 59.9(11)
N1 Nb1 N2 C5 -32(3)
N3 Nb1 N2 C5 72(3)
N4 Nb1 N2 C5 158(3)
N5 Nb1 N2 C5 -117(3)
N1 Nb1 N3 C27 -161.5(3)
N2 Nb1 N3 C27 80.6(3)
N4 Nb1 N3 C27 -32.7(3)
N5 Nb1 N3 C27 -61.1(6)
N1 Nb1 N3 C14 23.0(3)
N2 Nb1 N3 C14 -95.0(3)
N4 Nb1 N3 C14 151.8(3)
N5 Nb1 N3 C14 123.3(4)
N1 Nb1 N4 C29 123.7(3)
N2 Nb1 N4 C29 -67.8(3)
N3 Nb1 N4 C29 29.4(3)
N5 Nb1 N4 C29 -158.0(3)
N1 Nb1 N4 C31 -62.5(3)
N2 Nb1 N4 C31 106.0(3)
N3 Nb1 N4 C31 -156.7(3)
N5 Nb1 N4 C31 15.8(3)
N1 Nb1 N5 C47 -115.7(3)
N2 Nb1 N5 C47 -0.2(3)
N3 Nb1 N5 C47 142.1(4)
N4 Nb1 N5 C47 113.8(3)
N1 Nb1 N5 C43 57.1(3)
N2 Nb1 N5 C43 172.6(3)
N3 Nb1 N5 C43 -45.1(6)
N4 Nb1 N5 C43 -73.4(3)
Nb1 N1 C1 C2 -21.5(12)
Nb1 N1 C1 C3 -140.3(10)
Nb1 N1 C1 C4 98.7(11)
Nb1 N2 C5 C10 -128(3)
Nb1 N2 C5 C6 52(3)
N2 C5 C6 C7 -179.9(3)
C10 C5 C6 C7 -0.1(6)
N2 C5 C6 C11 -2.5(6)
C10 C5 C6 C11 177.2(4)
C5 C6 C7 C8 0.0(6)
C11 C6 C7 C8 -177.3(4)
C6 C7 C8 C9 1.2(7)
C6 C7 C8 C12 -177.6(4)
C7 C8 C9 C10 -2.5(7)
C12 C8 C9 C10 176.4(4)
C8 C9 C10 C5 2.4(6)
C8 C9 C10 C13 -179.9(4)
N2 C5 C10 C9 178.7(3)
C6 C5 C10 C9 -1.0(6)
N2 C5 C10 C13 1.0(6)
C6 C5 C10 C13 -178.7(4)
C27 N3 C14 C15 -97.1(4)
Nb1 N3 C14 C15 78.9(4)
C27 N3 C14 C19 83.0(4)
Nb1 N3 C14 C19 -101.0(4)
C19 C14 C15 C16 1.7(6)
N3 C14 C15 C16 -178.2(4)
C19 C14 C15 C20 -176.4(4)
N3 C14 C15 C20 3.7(6)
C14 C15 C16 C17 -0.3(6)
C20 C15 C16 C17 177.9(4)
C15 C16 C17 C18 -0.8(7)
C16 C17 C18 C19 0.5(7)
C17 C18 C19 C14 0.9(6)
C17 C18 C19 C23 -177.6(4)
C15 C14 C19 C18 -2.0(6)
N3 C14 C19 C18 177.9(4)
C15 C14 C19 C23 176.5(4)
N3 C14 C19 C23 -3.6(6)
C16 C15 C20 C22 48.2(5)
C14 C15 C20 C22 -133.7(4)
C16 C15 C20 C21 -74.4(5)
C14 C15 C20 C21 103.7(5)
C18 C19 C23 C25 -64.5(5)
C14 C19 C23 C25 117.0(4)
C18 C19 C23 C24 58.6(5)
C14 C19 C23 C24 -119.9(4)
C14 N3 C27 C28 -165.1(4)
Nb1 N3 C27 C28 19.2(5)
C14 N3 C27 C26 9.5(5)
Nb1 N3 C27 C26 -166.2(3)
N3 C27 C28 C29 15.7(7)
C26 C27 C28 C29 -159.3(4)
C31 N4 C29 C28 173.4(4)
Nb1 N4 C29 C28 -12.5(5)
C31 N4 C29 C30 -1.4(5)
Nb1 N4 C29 C30 172.7(3)
C27 C28 C29 N4 -18.6(7)
C27 C28 C29 C30 156.5(4)
C29 N4 C31 C36 -95.8(4)
Nb1 N4 C31 C36 89.9(4)
C29 N4 C31 C32 87.0(5)
Nb1 N4 C31 C32 -87.3(4)
C36 C31 C32 C33 3.7(6)
N4 C31 C32 C33 -179.2(3)
C36 C31 C32 C37 -174.2(4)
N4 C31 C32 C37 2.9(6)
C31 C32 C33 C34 -0.8(6)
C37 C32 C33 C34 177.1(4)
C32 C33 C34 C35 -1.1(7)
C33 C34 C35 C36 0.2(7)
C34 C35 C36 C31 2.6(7)
C34 C35 C36 C40 -177.4(4)
C32 C31 C36 C35 -4.6(6)
N4 C31 C36 C35 178.3(4)
C32 C31 C36 C40 175.4(4)
N4 C31 C36 C40 -1.7(6)
C33 C32 C37 C39 -22.8(6)
C31 C32 C37 C39 155.0(4)
C33 C32 C37 C38 99.8(5)
C31 C32 C37 C38 -82.4(5)
C35 C36 C40 C41 -95.1(5)
C31 C36 C40 C41 84.9(5)
C35 C36 C40 C42 30.1(6)
C31 C36 C40 C42 -150.0(4)
C47 N5 C43 C44 -3.0(6)
Nb1 N5 C43 C44 -176.3(3)
N5 C43 C44 C45 1.7(7)
C43 C44 C45 C46 -0.1(7)
C44 C45 C46 C47 -0.1(7)
C43 N5 C47 C46 2.8(6)
Nb1 N5 C47 C46 175.9(3)
C45 C46 C47 N5 -1.4(6)
